data_7105379
loop_
_publ_author_name
'Conrad, Eamonn'
'Burford, Neil'
'Werner-Zwanziger, Ulrike'
'McDonald, Robert'
'Ferguson, Michael J'

_publ_section_title
;
 Phosphinopnictinophosphonium frameworks.
;
_journal_issue 14
_journal_name_full 'Chemical communications (Cambridge, England)'
_journal_page_first 2465
_journal_page_last 2467
_journal_paper_doi 10.1039/b924918d
_journal_volume 46
_journal_year 2010
_chemical_formula_moiety 'C36 H53 As N P4, C F3 O3 S'
_chemical_formula_sum 'C37 H53 As F3 N O3 P4 S'
_chemical_formula_weight 847.66
_chemical_name_systematic
;
?
;
_space_group_IT_number 2
_symmetry_cell_setting triclinic
_symmetry_space_group_name_Hall '-P 1'
_symmetry_space_group_name_H-M 'P -1'
_atom_sites_solution_hydrogens geom
_atom_sites_solution_primary direct
_atom_sites_solution_secondary difmap
_audit_creation_method SHELXL-97
_cell_angle_alpha 99.0907(8)
_cell_angle_beta 96.0351(8)
_cell_angle_gamma 91.1938(8)
_cell_formula_units_Z 2
_cell_length_a 11.5413(7)
_cell_length_b 11.5635(7)
_cell_length_c 15.3553(9)
_cell_measurement_reflns_used 5124
_cell_measurement_temperature 173(2)
_cell_measurement_theta_max 25.78
_cell_measurement_theta_min 2.35
_cell_volume 2010.9(2)
_computing_cell_refinement 'Bruker SAINT'
_computing_data_collection 'Bruker APEX2'
_computing_data_reduction 'DIRDIF-2008 (Beurskens et al., 2008)'
_computing_molecular_graphics 'Bruker SHELXTL'
_computing_publication_material 'Bruker SHELXTL'
_computing_structure_refinement 'SHELXL-97 (Sheldrick, 2008)'
_computing_structure_solution 'SHELXS-97 (Sheldrick, 2008)'
_diffrn_ambient_temperature 173(2)
_diffrn_measured_fraction_theta_full 0.991
_diffrn_measured_fraction_theta_max 0.979
_diffrn_measurement_device_type 'Bruker APEX-II CCD'
_diffrn_measurement_method '\w scans'
_diffrn_radiation_monochromator graphite
_diffrn_radiation_source 'fine-focus sealed tube'
_diffrn_radiation_type MoK\a
_diffrn_radiation_wavelength 0.71073
_diffrn_reflns_av_R_equivalents 0.0329
_diffrn_reflns_av_sigmaI/netI 0.0535
_diffrn_reflns_limit_h_max 14
_diffrn_reflns_limit_h_min -14
_diffrn_reflns_limit_k_max 14
_diffrn_reflns_limit_k_min -15
_diffrn_reflns_limit_l_max 19
_diffrn_reflns_limit_l_min -19
_diffrn_reflns_number 16803
_diffrn_reflns_theta_full 26.75
_diffrn_reflns_theta_max 27.48
_diffrn_reflns_theta_min 1.35
_exptl_absorpt_coefficient_mu 1.106
_exptl_absorpt_correction_T_max 0.9246
_exptl_absorpt_correction_T_min 0.6623
_exptl_absorpt_correction_type integration
_exptl_absorpt_process_details 'SADABS (Sheldrick, 2008)'
_exptl_crystal_colour orange
_exptl_crystal_density_diffrn 1.400
_exptl_crystal_density_method 'not measured'
_exptl_crystal_description prism
_exptl_crystal_F_000 884
_exptl_crystal_size_max 0.41
_exptl_crystal_size_mid 0.34
_exptl_crystal_size_min 0.07
_refine_diff_density_max 0.717
_refine_diff_density_min -0.536
_refine_diff_density_rms 0.069
_refine_ls_extinction_method none
_refine_ls_goodness_of_fit_ref 1.054
_refine_ls_hydrogen_treatment constr
_refine_ls_matrix_type full
_refine_ls_number_parameters 451
_refine_ls_number_reflns 9010
_refine_ls_number_restraints 0
_refine_ls_restrained_S_all 1.054
_refine_ls_R_factor_all 0.0622
_refine_ls_R_factor_gt 0.0405
_refine_ls_shift/su_max 0.001
_refine_ls_shift/su_mean 0.000
_refine_ls_structure_factor_coef Fsqd
_refine_ls_weighting_details 'calc w=1/[\s^2^(Fo^2^)+(0.0422P)^2^+0.4548P] where P=(Fo^2^+2Fc^2^)/3'
_refine_ls_weighting_scheme calc
_refine_ls_wR_factor_gt 0.0894
_refine_ls_wR_factor_ref 0.0988
_reflns_number_gt 6730
_reflns_number_total 9010
_reflns_threshold_expression I>2\s(I)
_cod_data_source_file b924918d.txt
_cod_data_source_block dal0907
_cod_depositor_comments
;
The following automatic conversions were performed:
'_symmetry_cell_setting' value 'Triclinic' changed to 'triclinic'
according to '/home/saulius/struct/CIF-dictionaries/cif_core.dic'
dictionary named 'cif_core.dic' version 2.4.1 from 2010-06-29.

Automatic conversion script
Id: cif_fix_enum 1527 2010-12-29 10:47:43Z saulius 
;
_cod_database_code 7105379

loop_
_symmetry_equiv_pos_as_xyz
'x, y, z'
'-x, -y, -z'

loop_
_atom_site_label
_atom_site_type_symbol
_atom_site_fract_x
_atom_site_fract_y
_atom_site_fract_z
_atom_site_U_iso_or_equiv
_atom_site_adp_type
_atom_site_occupancy
_atom_site_symmetry_multiplicity
_atom_site_calc_flag
_atom_site_refinement_flags
_atom_site_disorder_assembly
_atom_site_disorder_group
As As 0.22777(2) 0.50914(2) 0.130920(17) 0.02575(8) Uani 1 1 d . . .
P1 P 0.23474(6) 0.51464(6) 0.29259(4) 0.02238(15) Uani 1 1 d . . .
P2 P 0.14485(6) 0.66820(6) 0.35366(5) 0.02655(16) Uani 1 1 d . . .
P3 P 0.32349(6) 0.75179(6) 0.38683(5) 0.02725(16) Uani 1 1 d . . .
P4 P 0.38005(6) 0.57067(6) 0.39699(4) 0.02414(15) Uani 1 1 d . . .
N N 0.49001(19) 0.42028(19) 0.10966(14) 0.0292(5) Uani 1 1 d . . .
H1N H 0.5622 0.3971 0.1113 0.035 Uiso 1 1 calc R . .
C11 C 0.1642(2) 0.3758(2) 0.30855(16) 0.0243(5) Uani 1 1 d . . .
H11 H 0.1102 0.3472 0.2537 0.029 Uiso 1 1 calc R . .
C12 C 0.2546(2) 0.2818(2) 0.31801(18) 0.0290(6) Uani 1 1 d . . .
H12A H 0.2996 0.2719 0.2661 0.035 Uiso 1 1 calc R . .
H12B H 0.3097 0.3070 0.3719 0.035 Uiso 1 1 calc R . .
C13 C 0.1938(3) 0.1650(2) 0.3244(2) 0.0379(7) Uani 1 1 d . . .
H13A H 0.1453 0.1360 0.2678 0.045 Uiso 1 1 calc R . .
H13B H 0.2534 0.1065 0.3340 0.045 Uiso 1 1 calc R . .
C14 C 0.1173(3) 0.1775(2) 0.4000(2) 0.0426(8) Uani 1 1 d . . .
H14A H 0.0744 0.1022 0.3990 0.051 Uiso 1 1 calc R . .
H14B H 0.1673 0.1956 0.4573 0.051 Uiso 1 1 calc R . .
C15 C 0.0308(3) 0.2734(2) 0.3934(2) 0.0416(7) Uani 1 1 d . . .
H15A H -0.0122 0.2834 0.4464 0.050 Uiso 1 1 calc R . .
H15B H -0.0265 0.2497 0.3406 0.050 Uiso 1 1 calc R . .
C16 C 0.0911(2) 0.3902(2) 0.38652(19) 0.0324(6) Uani 1 1 d . . .
H16A H 0.0316 0.4492 0.3783 0.039 Uiso 1 1 calc R . .
H16B H 0.1418 0.4186 0.4422 0.039 Uiso 1 1 calc R . .
C21 C 0.0797(2) 0.7320(2) 0.25712(17) 0.0258(6) Uani 1 1 d . . .
H21 H 0.1361 0.7276 0.2117 0.031 Uiso 1 1 calc R . .
C22 C -0.0322(2) 0.6611(2) 0.21679(18) 0.0307(6) Uani 1 1 d . . .
H22A H -0.0127 0.5795 0.1946 0.037 Uiso 1 1 calc R . .
H22B H -0.0853 0.6591 0.2632 0.037 Uiso 1 1 calc R . .
C23 C -0.0934(2) 0.7148(2) 0.14071(19) 0.0350(7) Uani 1 1 d . . .
H23A H -0.0433 0.7101 0.0919 0.042 Uiso 1 1 calc R . .
H23B H -0.1672 0.6698 0.1177 0.042 Uiso 1 1 calc R . .
C24 C -0.1194(2) 0.8423(2) 0.1718(2) 0.0393(7) Uani 1 1 d . . .
H24A H -0.1560 0.8765 0.1210 0.047 Uiso 1 1 calc R . .
H24B H -0.1752 0.8463 0.2169 0.047 Uiso 1 1 calc R . .
C25 C -0.0089(3) 0.9130(2) 0.2114(2) 0.0432(8) Uani 1 1 d . . .
H25A H -0.0288 0.9945 0.2335 0.052 Uiso 1 1 calc R . .
H25B H 0.0437 0.9154 0.1647 0.052 Uiso 1 1 calc R . .
C26 C 0.0541(2) 0.8600(2) 0.28764(19) 0.0338(7) Uani 1 1 d . . .
H26A H 0.1281 0.9050 0.3096 0.041 Uiso 1 1 calc R . .
H26B H 0.0050 0.8654 0.3372 0.041 Uiso 1 1 calc R . .
C31 C 0.3177(2) 0.8130(2) 0.50668(17) 0.0294(6) Uani 1 1 d . . .
H31 H 0.2834 0.7515 0.5363 0.035 Uiso 1 1 calc R . .
C32 C 0.2398(3) 0.9179(3) 0.5138(2) 0.0440(8) Uani 1 1 d . . .
H32A H 0.1596 0.8919 0.4878 0.053 Uiso 1 1 calc R . .
H32B H 0.2685 0.9758 0.4792 0.053 Uiso 1 1 calc R . .
C33 C 0.2373(3) 0.9765(3) 0.6100(2) 0.0534(9) Uani 1 1 d . . .
H33A H 0.1901 1.0472 0.6116 0.064 Uiso 1 1 calc R . .
H33B H 0.1999 0.9218 0.6431 0.064 Uiso 1 1 calc R . .
C34 C 0.3602(3) 1.0112(3) 0.6548(2) 0.0536(9) Uani 1 1 d . . .
H34A H 0.3942 1.0727 0.6260 0.064 Uiso 1 1 calc R . .
H34B H 0.3563 1.0442 0.7180 0.064 Uiso 1 1 calc R . .
C35 C 0.4380(3) 0.9069(3) 0.6489(2) 0.0470(8) Uani 1 1 d . . .
H35A H 0.4094 0.8495 0.6839 0.056 Uiso 1 1 calc R . .
H35B H 0.5183 0.9332 0.6747 0.056 Uiso 1 1 calc R . .
C36 C 0.4400(2) 0.8478(2) 0.55241(19) 0.0362(7) Uani 1 1 d . . .
H36A H 0.4779 0.9021 0.5194 0.043 Uiso 1 1 calc R . .
H36B H 0.4869 0.7770 0.5511 0.043 Uiso 1 1 calc R . .
C41 C 0.5184(2) 0.5561(2) 0.34524(16) 0.0251(6) Uani 1 1 d . . .
H41 H 0.5062 0.5781 0.2846 0.030 Uiso 1 1 calc R . .
C42 C 0.5555(2) 0.4295(2) 0.33793(18) 0.0308(6) Uani 1 1 d . . .
H42A H 0.4973 0.3782 0.2967 0.037 Uiso 1 1 calc R . .
H42B H 0.5578 0.4046 0.3968 0.037 Uiso 1 1 calc R . .
C43 C 0.6755(2) 0.4149(3) 0.30450(19) 0.0391(7) Uani 1 1 d . . .
H43A H 0.6997 0.3335 0.3057 0.047 Uiso 1 1 calc R . .
H43B H 0.6705 0.4289 0.2423 0.047 Uiso 1 1 calc R . .
C44 C 0.7662(2) 0.4992(3) 0.36084(19) 0.0413(7) Uani 1 1 d . . .
H44A H 0.8412 0.4917 0.3349 0.050 Uiso 1 1 calc R . .
H44B H 0.7785 0.4789 0.4213 0.050 Uiso 1 1 calc R . .
C45 C 0.7285(2) 0.6247(3) 0.3664(2) 0.0405(7) Uani 1 1 d . . .
H45A H 0.7229 0.6473 0.3066 0.049 Uiso 1 1 calc R . .
H45B H 0.7878 0.6774 0.4054 0.049 Uiso 1 1 calc R . .
C46 C 0.6112(2) 0.6393(2) 0.40281(18) 0.0321(6) Uani 1 1 d . . .
H46A H 0.5875 0.7212 0.4040 0.038 Uiso 1 1 calc R . .
H46B H 0.6181 0.6225 0.4644 0.038 Uiso 1 1 calc R . .
C51 C 0.2855(2) 0.3552(2) 0.10380(16) 0.0270(6) Uani 1 1 d . . .
C52 C 0.4047(2) 0.3329(2) 0.10197(16) 0.0278(6) Uani 1 1 d . . .
C53 C 0.4387(3) 0.2164(2) 0.08980(19) 0.0366(7) Uani 1 1 d . . .
H53 H 0.5192 0.2003 0.0904 0.044 Uiso 1 1 calc R . .
C54 C 0.3577(3) 0.1252(3) 0.0771(2) 0.0426(8) Uani 1 1 d . . .
H54 H 0.3826 0.0468 0.0694 0.051 Uiso 1 1 calc R . .
C55 C 0.2386(3) 0.1465(3) 0.07521(19) 0.0403(7) Uani 1 1 d . . .
H55 H 0.1825 0.0832 0.0650 0.048 Uiso 1 1 calc R . .
C56 C 0.2042(2) 0.2605(2) 0.08847(17) 0.0335(6) Uani 1 1 d . . .
H56 H 0.1234 0.2754 0.0872 0.040 Uiso 1 1 calc R . .
C61 C 0.3710(2) 0.5946(2) 0.12648(17) 0.0280(6) Uani 1 1 d . . .
C62 C 0.4768(2) 0.5397(2) 0.11513(16) 0.0265(6) Uani 1 1 d . . .
C63 C 0.5768(2) 0.6090(2) 0.11150(17) 0.0317(6) Uani 1 1 d . . .
H63 H 0.6488 0.5729 0.1031 0.038 Uiso 1 1 calc R . .
C64 C 0.5713(3) 0.7286(3) 0.11999(19) 0.0373(7) Uani 1 1 d . . .
H64 H 0.6400 0.7745 0.1182 0.045 Uiso 1 1 calc R . .
C65 C 0.4669(3) 0.7837(3) 0.1311(2) 0.0403(7) Uani 1 1 d . . .
H65 H 0.4639 0.8666 0.1373 0.048 Uiso 1 1 calc R . .
C66 C 0.3677(2) 0.7163(2) 0.13313(18) 0.0339(6) Uani 1 1 d . . .
H66 H 0.2957 0.7534 0.1391 0.041 Uiso 1 1 calc R . .
S S 0.84743(6) 0.32294(6) 0.09173(5) 0.03657(18) Uani 1 1 d . . .
F1 F 0.9209(2) 0.11085(18) 0.08806(17) 0.0817(7) Uani 1 1 d . . .
F2 F 0.7787(3) 0.1504(3) 0.1644(3) 0.1277(12) Uani 1 1 d . . .
F3 F 0.7486(3) 0.1222(2) 0.0250(3) 0.1501(16) Uani 1 1 d . . .
O1 O 0.73310(17) 0.36745(19) 0.08994(14) 0.0452(5) Uani 1 1 d . . .
O2 O 0.8994(3) 0.3245(3) 0.0128(2) 0.1048(12) Uani 1 1 d . . .
O3 O 0.9209(2) 0.3575(2) 0.1716(2) 0.0826(10) Uani 1 1 d . . .
C1 C 0.8228(3) 0.1695(3) 0.0921(3) 0.0596(10) Uani 1 1 d . . .

loop_
_atom_site_aniso_label
_atom_site_aniso_U_11
_atom_site_aniso_U_22
_atom_site_aniso_U_33
_atom_site_aniso_U_23
_atom_site_aniso_U_13
_atom_site_aniso_U_12
As 0.02332(15) 0.03025(15) 0.02326(14) 0.00465(11) -0.00014(11) 0.00218(11)
P1 0.0229(3) 0.0216(3) 0.0226(3) 0.0039(3) 0.0017(3) 0.0012(3)
P2 0.0286(4) 0.0231(3) 0.0283(4) 0.0031(3) 0.0053(3) 0.0041(3)
P3 0.0313(4) 0.0226(3) 0.0271(4) 0.0024(3) 0.0027(3) 0.0001(3)
P4 0.0255(4) 0.0245(3) 0.0222(3) 0.0031(3) 0.0022(3) 0.0008(3)
N 0.0207(11) 0.0341(13) 0.0314(12) 0.0020(10) 0.0011(9) 0.0047(10)
C11 0.0241(13) 0.0242(13) 0.0243(13) 0.0060(10) -0.0012(11) -0.0033(11)
C12 0.0295(14) 0.0217(13) 0.0347(15) 0.0028(11) 0.0013(12) 0.0003(11)
C13 0.0425(17) 0.0227(14) 0.0479(18) 0.0062(13) 0.0032(14) -0.0035(13)
C14 0.058(2) 0.0282(15) 0.0417(18) 0.0085(13) 0.0057(15) -0.0113(14)
C15 0.0450(18) 0.0329(16) 0.0498(19) 0.0087(14) 0.0162(15) -0.0061(14)
C16 0.0322(15) 0.0274(14) 0.0389(16) 0.0075(12) 0.0073(13) -0.0007(12)
C21 0.0235(13) 0.0237(13) 0.0302(14) 0.0028(11) 0.0041(11) 0.0028(11)
C22 0.0272(14) 0.0260(14) 0.0383(16) 0.0027(12) 0.0054(12) -0.0002(11)
C23 0.0264(15) 0.0377(16) 0.0381(16) -0.0005(13) 0.0001(12) -0.0012(12)
C24 0.0328(16) 0.0375(17) 0.0456(18) 0.0069(14) -0.0065(14) 0.0054(13)
C25 0.0429(18) 0.0289(16) 0.055(2) 0.0108(14) -0.0121(15) 0.0019(13)
C26 0.0319(15) 0.0231(14) 0.0437(17) 0.0024(12) -0.0042(13) 0.0038(12)
C31 0.0359(15) 0.0236(14) 0.0275(14) 0.0010(11) 0.0031(12) -0.0012(12)
C32 0.0470(19) 0.0402(18) 0.0399(18) -0.0074(14) 0.0011(15) 0.0116(15)
C33 0.057(2) 0.052(2) 0.0441(19) -0.0150(16) 0.0047(17) 0.0137(17)
C34 0.065(2) 0.0392(19) 0.048(2) -0.0178(15) 0.0071(17) -0.0030(17)
C35 0.0467(19) 0.051(2) 0.0364(17) -0.0107(15) -0.0012(15) -0.0003(16)
C36 0.0352(16) 0.0331(16) 0.0368(16) -0.0033(13) 0.0010(13) 0.0014(13)
C41 0.0236(13) 0.0299(14) 0.0214(13) 0.0042(11) 0.0007(10) 0.0005(11)
C42 0.0288(14) 0.0319(15) 0.0295(15) -0.0011(12) 0.0025(12) 0.0018(12)
C43 0.0324(16) 0.0499(19) 0.0334(16) 0.0011(14) 0.0032(13) 0.0111(14)
C44 0.0264(15) 0.063(2) 0.0343(16) 0.0074(15) 0.0018(13) 0.0069(14)
C45 0.0290(16) 0.0490(19) 0.0417(17) 0.0025(15) 0.0036(13) -0.0065(14)
C46 0.0299(15) 0.0328(15) 0.0325(15) 0.0031(12) 0.0027(12) -0.0037(12)
C51 0.0263(14) 0.0295(14) 0.0228(13) -0.0015(11) 0.0002(11) 0.0012(11)
C52 0.0304(15) 0.0322(15) 0.0199(13) 0.0035(11) 0.0006(11) -0.0002(12)
C53 0.0350(16) 0.0367(16) 0.0367(16) 0.0010(13) 0.0027(13) 0.0087(13)
C54 0.054(2) 0.0278(16) 0.0434(18) -0.0019(13) 0.0042(15) 0.0038(14)
C55 0.0431(18) 0.0332(16) 0.0397(17) -0.0058(13) 0.0009(14) -0.0073(14)
C56 0.0317(15) 0.0385(16) 0.0269(14) -0.0022(12) 0.0003(12) -0.0031(13)
C61 0.0270(14) 0.0356(15) 0.0226(13) 0.0099(11) 0.0014(11) -0.0006(12)
C62 0.0285(14) 0.0338(15) 0.0169(12) 0.0054(11) -0.0010(10) -0.0001(12)
C63 0.0250(14) 0.0437(17) 0.0263(14) 0.0060(12) 0.0021(11) 0.0000(12)
C64 0.0337(16) 0.0428(18) 0.0353(16) 0.0097(14) 0.0012(13) -0.0117(14)
C65 0.0451(18) 0.0317(16) 0.0461(18) 0.0139(14) 0.0043(15) -0.0021(14)
C66 0.0335(16) 0.0348(16) 0.0359(16) 0.0121(13) 0.0048(13) 0.0034(13)
S 0.0275(4) 0.0367(4) 0.0464(4) 0.0093(3) 0.0034(3) 0.0059(3)
F1 0.0824(17) 0.0493(13) 0.112(2) 0.0121(13) -0.0026(14) 0.0297(12)
F2 0.123(2) 0.092(2) 0.201(4) 0.091(2) 0.070(3) 0.0117(17)
F3 0.140(3) 0.0533(16) 0.209(4) -0.0497(19) -0.097(3) 0.0120(16)
O1 0.0311(11) 0.0558(14) 0.0482(13) 0.0042(11) 0.0056(10) 0.0161(10)
O2 0.088(2) 0.149(3) 0.116(3) 0.090(2) 0.074(2) 0.067(2)
O3 0.0660(17) 0.0542(16) 0.106(2) -0.0122(15) -0.0513(16) 0.0049(13)
C1 0.059(2) 0.046(2) 0.069(3) 0.0046(19) -0.008(2) 0.0084(18)

loop_
_atom_type_symbol
_atom_type_description
_atom_type_scat_dispersion_real
_atom_type_scat_dispersion_imag
_atom_type_scat_source
C C 0.0033 0.0016 'International Tables Vol C Tables 4.2.6.8 and 6.1.1.4'
H H 0.0000 0.0000 'International Tables Vol C Tables 4.2.6.8 and 6.1.1.4'
N N 0.0061 0.0033 'International Tables Vol C Tables 4.2.6.8 and 6.1.1.4'
O O 0.0106 0.0060 'International Tables Vol C Tables 4.2.6.8 and 6.1.1.4'
F F 0.0171 0.0103 'International Tables Vol C Tables 4.2.6.8 and 6.1.1.4'
P P 0.1023 0.0942 'International Tables Vol C Tables 4.2.6.8 and 6.1.1.4'
S S 0.1246 0.1234 'International Tables Vol C Tables 4.2.6.8 and 6.1.1.4'
As As 0.0499 2.0058 'International Tables Vol C Tables 4.2.6.8 and 6.1.1.4'

loop_
_geom_angle_atom_site_label_1
_geom_angle_atom_site_label_2
_geom_angle_atom_site_label_3
_geom_angle
_geom_angle_site_symmetry_1
_geom_angle_site_symmetry_3
_geom_angle_publ_flag
C51 As C61 97.19(11) . . ?
C51 As P1 96.81(8) . . ?
C61 As P1 99.66(8) . . ?
C51 As O2 127.71(10) . 2_665 ?
C61 As O2 87.11(9) . 2_665 ?
P1 As O2 133.96(6) . 2_665 ?
C11 P1 P4 111.16(8) . . ?
C11 P1 P2 111.67(9) . . ?
P4 P1 P2 86.11(3) . . ?
C11 P1 As 106.35(8) . . ?
P4 P1 As 129.11(3) . . ?
P2 P1 As 110.59(3) . . ?
C21 P2 P1 103.63(9) . . ?
C21 P2 P3 105.13(8) . . ?
P1 P2 P3 84.94(3) . . ?
C31 P3 P4 100.84(9) . . ?
C31 P3 P2 99.94(9) . . ?
P4 P3 P2 84.86(3) . . ?
C41 P4 P1 108.14(8) . . ?
C41 P4 P3 105.60(9) . . ?
P1 P4 P3 84.99(3) . . ?
C52 N C62 128.4(2) . . ?
C16 C11 C12 110.7(2) . . ?
C16 C11 P1 113.19(18) . . ?
C12 C11 P1 110.91(17) . . ?
C13 C12 C11 110.2(2) . . ?
C14 C13 C12 111.6(2) . . ?
C15 C14 C13 111.9(2) . . ?
C14 C15 C16 111.8(2) . . ?
C11 C16 C15 110.5(2) . . ?
C26 C21 C22 111.0(2) . . ?
C26 C21 P2 109.20(18) . . ?
C22 C21 P2 108.90(17) . . ?
C23 C22 C21 111.0(2) . . ?
C24 C23 C22 110.6(2) . . ?
C25 C24 C23 111.1(2) . . ?
C24 C25 C26 111.3(2) . . ?
C21 C26 C25 110.8(2) . . ?
C32 C31 C36 110.8(2) . . ?
C32 C31 P3 109.34(18) . . ?
C36 C31 P3 110.46(19) . . ?
C31 C32 C33 111.9(3) . . ?
C34 C33 C32 111.1(3) . . ?
C35 C34 C33 111.3(3) . . ?
C34 C35 C36 111.2(3) . . ?
C31 C36 C35 112.0(2) . . ?
C42 C41 C46 110.8(2) . . ?
C42 C41 P4 109.37(17) . . ?
C46 C41 P4 108.53(18) . . ?
C41 C42 C43 111.6(2) . . ?
C44 C43 C42 111.5(2) . . ?
C43 C44 C45 111.2(2) . . ?
C44 C45 C46 111.2(2) . . ?
C45 C46 C41 110.5(2) . . ?
C56 C51 C52 119.1(2) . . ?
C56 C51 As 117.6(2) . . ?
C52 C51 As 123.33(19) . . ?
N C52 C53 118.0(2) . . ?
N C52 C51 123.2(2) . . ?
C53 C52 C51 118.8(2) . . ?
C54 C53 C52 121.0(3) . . ?
C53 C54 C55 120.6(3) . . ?
C56 C55 C54 119.0(3) . . ?
C55 C56 C51 121.5(3) . . ?
C66 C61 C62 119.3(2) . . ?
C66 C61 As 117.9(2) . . ?
C62 C61 As 122.8(2) . . ?
N C62 C61 123.9(2) . . ?
N C62 C63 117.2(2) . . ?
C61 C62 C63 118.9(2) . . ?
C64 C63 C62 120.5(3) . . ?
C63 C64 C65 121.0(3) . . ?
C66 C65 C64 119.0(3) . . ?
C65 C66 C61 121.3(3) . . ?
O2 S O3 116.0(2) . . ?
O2 S O1 114.13(15) . . ?
O3 S O1 115.61(15) . . ?
O2 S C1 102.9(2) . . ?
O3 S C1 102.09(17) . . ?
O1 S C1 103.42(16) . . ?
F3 C1 F2 106.6(4) . . ?
F3 C1 F1 107.8(3) . . ?
F2 C1 F1 107.1(3) . . ?
F3 C1 S 111.4(3) . . ?
F2 C1 S 111.5(3) . . ?
F1 C1 S 112.1(3) . . ?

loop_
_geom_bond_atom_site_label_1
_geom_bond_atom_site_label_2
_geom_bond_distance
_geom_bond_site_symmetry_2
_geom_bond_publ_flag
As C51 1.913(3) . ?
As C61 1.921(3) . ?
As P1 2.4660(7) . ?
As O2 3.391(3) 2_665 ?
P1 C11 1.847(2) . ?
P1 P4 2.2053(9) . ?
P1 P2 2.2054(10) . ?
P2 C21 1.855(3) . ?
P2 P3 2.2327(10) . ?
P3 C31 1.873(3) . ?
P3 P4 2.2306(10) . ?
P4 C41 1.856(3) . ?
N C52 1.379(3) . ?
N C62 1.383(3) . ?
C11 C16 1.526(4) . ?
C11 C12 1.535(3) . ?
C12 C13 1.531(4) . ?
C13 C14 1.522(4) . ?
C14 C15 1.515(4) . ?
C15 C16 1.530(4) . ?
C21 C26 1.524(3) . ?
C21 C22 1.533(3) . ?
C22 C23 1.524(4) . ?
C23 C24 1.523(4) . ?
C24 C25 1.516(4) . ?
C25 C26 1.530(4) . ?
C31 C32 1.522(4) . ?
C31 C36 1.525(4) . ?
C32 C33 1.529(4) . ?
C33 C34 1.526(4) . ?
C34 C35 1.516(4) . ?
C35 C36 1.533(4) . ?
C41 C42 1.524(3) . ?
C41 C46 1.531(3) . ?
C42 C43 1.530(4) . ?
C43 C44 1.515(4) . ?
C44 C45 1.515(4) . ?
C45 C46 1.520(4) . ?
C51 C56 1.402(4) . ?
C51 C52 1.408(4) . ?
C52 C53 1.401(4) . ?
C53 C54 1.371(4) . ?
C54 C55 1.399(4) . ?
C55 C56 1.375(4) . ?
C61 C66 1.397(4) . ?
C61 C62 1.402(4) . ?
C62 C63 1.402(4) . ?
C63 C64 1.372(4) . ?
C64 C65 1.388(4) . ?
C65 C66 1.376(4) . ?
S O2 1.410(3) . ?
S O3 1.412(2) . ?
S O1 1.425(2) . ?
S C1 1.792(4) . ?
F1 C1 1.333(4) . ?
F2 C1 1.317(5) . ?
F3 C1 1.307(4) . ?

loop_
_geom_hbond_atom_site_label_D
_geom_hbond_atom_site_label_H
_geom_hbond_atom_site_label_A
_geom_hbond_distance_DH
_geom_hbond_distance_HA
_geom_hbond_distance_DA
_geom_hbond_angle_DHA
_geom_hbond_site_symmetry_A
N H1N O1 0.88 2.06 2.920(3) 165.6 .

loop_
_geom_torsion_atom_site_label_1
_geom_torsion_atom_site_label_2
_geom_torsion_atom_site_label_3
_geom_torsion_atom_site_label_4
_geom_torsion
_geom_torsion_site_symmetry_1
_geom_torsion_site_symmetry_2
_geom_torsion_site_symmetry_3
_geom_torsion_site_symmetry_4
_geom_torsion_publ_flag
C51 As P1 C11 -48.43(12) . . . . ?
C61 As P1 C11 -146.95(12) . . . . ?
O2 As P1 C11 117.70(12) 2_665 . . . ?
C51 As P1 P4 87.90(9) . . . . ?
C61 As P1 P4 -10.62(9) . . . . ?
O2 As P1 P4 -105.97(10) 2_665 . . . ?
C51 As P1 P2 -169.85(8) . . . . ?
C61 As P1 P2 91.63(9) . . . . ?
O2 As P1 P2 -3.72(10) 2_665 . . . ?
C11 P1 P2 C21 -112.04(12) . . . . ?
P4 P1 P2 C21 136.71(9) . . . . ?
As P1 P2 C21 6.18(9) . . . . ?
C11 P1 P2 P3 143.59(9) . . . . ?
P4 P1 P2 P3 32.35(3) . . . . ?
As P1 P2 P3 -98.19(3) . . . . ?
C21 P2 P3 C31 125.10(12) . . . . ?
P1 P2 P3 C31 -132.13(9) . . . . ?
C21 P2 P3 P4 -134.77(9) . . . . ?
P1 P2 P3 P4 -32.00(3) . . . . ?
C11 P1 P4 C41 111.08(13) . . . . ?
P2 P1 P4 C41 -137.17(9) . . . . ?
As P1 P4 C41 -23.65(10) . . . . ?
C11 P1 P4 P3 -144.13(9) . . . . ?
P2 P1 P4 P3 -32.38(3) . . . . ?
As P1 P4 P3 81.14(4) . . . . ?
C31 P3 P4 C41 -121.39(12) . . . . ?
P2 P3 P4 C41 139.45(8) . . . . ?
C31 P3 P4 P1 131.16(9) . . . . ?
P2 P3 P4 P1 32.00(3) . . . . ?
P4 P1 C11 C16 72.61(19) . . . . ?
P2 P1 C11 C16 -21.7(2) . . . . ?
As P1 C11 C16 -142.46(16) . . . . ?
P4 P1 C11 C12 -52.46(19) . . . . ?
P2 P1 C11 C12 -146.80(16) . . . . ?
As P1 C11 C12 92.48(17) . . . . ?
C16 C11 C12 C13 57.6(3) . . . . ?
P1 C11 C12 C13 -175.93(19) . . . . ?
C11 C12 C13 C14 -55.7(3) . . . . ?
C12 C13 C14 C15 54.2(3) . . . . ?
C13 C14 C15 C16 -53.9(3) . . . . ?
C12 C11 C16 C15 -57.4(3) . . . . ?
P1 C11 C16 C15 177.44(19) . . . . ?
C14 C15 C16 C11 55.5(3) . . . . ?
P1 P2 C21 C26 -159.21(16) . . . . ?
P3 P2 C21 C26 -70.84(18) . . . . ?
P1 P2 C21 C22 79.41(18) . . . . ?
P3 P2 C21 C22 167.78(16) . . . . ?
C26 C21 C22 C23 56.1(3) . . . . ?
P2 C21 C22 C23 176.38(19) . . . . ?
C21 C22 C23 C24 -56.4(3) . . . . ?
C22 C23 C24 C25 56.7(3) . . . . ?
C23 C24 C25 C26 -56.4(4) . . . . ?
C22 C21 C26 C25 -55.3(3) . . . . ?
P2 C21 C26 C25 -175.4(2) . . . . ?
C24 C25 C26 C21 55.7(3) . . . . ?
P4 P3 C31 C32 -159.23(18) . . . . ?
P2 P3 C31 C32 -72.6(2) . . . . ?
P4 P3 C31 C36 78.57(18) . . . . ?
P2 P3 C31 C36 165.18(17) . . . . ?
C36 C31 C32 C33 -54.6(4) . . . . ?
P3 C31 C32 C33 -176.6(2) . . . . ?
C31 C32 C33 C34 55.3(4) . . . . ?
C32 C33 C34 C35 -55.4(4) . . . . ?
C33 C34 C35 C36 55.2(4) . . . . ?
C32 C31 C36 C35 54.3(3) . . . . ?
P3 C31 C36 C35 175.7(2) . . . . ?
C34 C35 C36 C31 -55.0(3) . . . . ?
P1 P4 C41 C42 -82.73(17) . . . . ?
P3 P4 C41 C42 -172.50(15) . . . . ?
P1 P4 C41 C46 156.26(15) . . . . ?
P3 P4 C41 C46 66.48(18) . . . . ?
C46 C41 C42 C43 -54.5(3) . . . . ?
P4 C41 C42 C43 -174.14(18) . . . . ?
C41 C42 C43 C44 54.0(3) . . . . ?
C42 C43 C44 C45 -54.9(3) . . . . ?
C43 C44 C45 C46 56.9(3) . . . . ?
C44 C45 C46 C41 -57.5(3) . . . . ?
C42 C41 C46 C45 56.1(3) . . . . ?
P4 C41 C46 C45 176.25(19) . . . . ?
C61 As C51 C56 -172.0(2) . . . . ?
P1 As C51 C56 87.3(2) . . . . ?
O2 As C51 C56 -80.1(2) 2_665 . . . ?
C61 As C51 C52 10.5(2) . . . . ?
P1 As C51 C52 -90.2(2) . . . . ?
O2 As C51 C52 102.4(2) 2_665 . . . ?
C62 N C52 C53 174.6(2) . . . . ?
C62 N C52 C51 -4.0(4) . . . . ?
C56 C51 C52 N 175.0(2) . . . . ?
As C51 C52 N -7.5(4) . . . . ?
C56 C51 C52 C53 -3.6(4) . . . . ?
As C51 C52 C53 173.9(2) . . . . ?
N C52 C53 C54 -176.6(3) . . . . ?
C51 C52 C53 C54 2.0(4) . . . . ?
C52 C53 C54 C55 0.5(5) . . . . ?
C53 C54 C55 C56 -1.5(5) . . . . ?
C54 C55 C56 C51 -0.1(4) . . . . ?
C52 C51 C56 C55 2.6(4) . . . . ?
As C51 C56 C55 -175.0(2) . . . . ?
C51 As C61 C66 173.0(2) . . . . ?
P1 As C61 C66 -88.8(2) . . . . ?
O2 As C61 C66 45.4(2) 2_665 . . . ?
C51 As C61 C62 -5.6(2) . . . . ?
P1 As C61 C62 92.6(2) . . . . ?
O2 As C61 C62 -133.3(2) 2_665 . . . ?
C52 N C62 C61 9.6(4) . . . . ?
C52 N C62 C63 -172.3(2) . . . . ?
C66 C61 C62 N 178.6(2) . . . . ?
As C61 C62 N -2.7(3) . . . . ?
C66 C61 C62 C63 0.5(4) . . . . ?
As C61 C62 C63 179.17(18) . . . . ?
N C62 C63 C64 -177.5(2) . . . . ?
C61 C62 C63 C64 0.8(4) . . . . ?
C62 C63 C64 C65 -0.9(4) . . . . ?
C63 C64 C65 C66 -0.4(4) . . . . ?
C64 C65 C66 C61 1.7(4) . . . . ?
C62 C61 C66 C65 -1.8(4) . . . . ?
As C61 C66 C65 179.5(2) . . . . ?
O2 S C1 F3 -63.9(4) . . . . ?
O3 S C1 F3 175.5(3) . . . . ?
O1 S C1 F3 55.1(4) . . . . ?
O2 S C1 F2 177.1(3) . . . . ?
O3 S C1 F2 56.6(3) . . . . ?
O1 S C1 F2 -63.8(3) . . . . ?
O2 S C1 F1 57.0(3) . . . . ?
O3 S C1 F1 -63.6(3) . . . . ?
O1 S C1 F1 176.1(3) . . . . ?
